data_1530187
loop_
_publ_author_name
'Kodama, N.'
'Tanaka, K.'
'Utsunomiya, T.'
'Hoshino, Y.'
'Marumo, F.'
'Ishizawa, N.'
'Kato, M.'

_publ_section_title
;
 An X-ray diffraction study of anharmonic thermal vibrations in the ionic
 conductor, barium chloride fluoride Ba Cl F
;
_journal_name_full 'Solid State Ionics'
_journal_page_first 17
_journal_page_last 24
_journal_volume 14
_journal_year 1984
_chemical_formula_sum 'Ba Cl F'
_space_group_IT_number 129
_symmetry_space_group_name_Hall '-P 4a 2a'
_symmetry_space_group_name_H-M 'P 4/n m m :2'
_cell_angle_alpha 90
_cell_angle_beta 90
_cell_angle_gamma 90
_cell_formula_units_Z 2
_cell_length_a 4.4158
_cell_length_b 4.4158
_cell_length_c 7.248
_cell_volume 141.331
_citation_journal_id_ASTM SSIOD3
_cod_data_source_file Kodama_SSIOD3_1984_1008.cif
_cod_data_source_block Ba1Cl1F1
_cod_original_cell_volume 141.3309
_cod_original_formula_sum 'Ba1 Cl1 F1'
_cod_database_code 1530187

loop_
_symmetry_equiv_pos_as_xyz
x,y,z
-y+1/2,x,z
-x+1/2,-y+1/2,z
y,-x+1/2,z
x+1/2,-y,-z
y+1/2,x+1/2,-z
-x,y+1/2,-z
-y,-x,-z
-x,-y,-z
y-1/2,-x,-z
x-1/2,y-1/2,-z
-y,x-1/2,-z
-x-1/2,y,z
-y-1/2,-x-1/2,z
x,-y-1/2,z
y,x,z

loop_
_atom_site_label
_atom_site_type_symbol
_atom_site_fract_x
_atom_site_fract_y
_atom_site_fract_z
_atom_site_occupancy
_atom_site_U_iso_or_equiv
Cl1 Cl-1 0.25 0.25 0.6491 1 0.0
F1 F-1 0.75 0.25 0 1 0.0
Ba1 Ba+2 0.25 0.25 0.20445 1 0.0
